data_4323117
loop_
_publ_author_name
'Daniel Miguel'
'V\'ictor Riera'
'Mei Wang'
'Claudette Bois'
'Sabine Halut'

_publ_contact_author
;
     DANIEL MIGUEL
     Departamento de Qu<i'>mica Inorg<a'>nica
     Facultad de Ciencias
     Universidad de Valladolid
     47005 VALLADOLID
     SPAIN
;
_publ_contact_author_email dmsj@sauron.quimica.uniovi.es
_publ_contact_author_fax +34-83-423013
_publ_contact_author_phone +34-83-423232
_publ_section_title
;
 Intramolecular Interactions Leading to Quasicubane Cages. Crystal
 Structure of [Mo2(NO)2(CO)4{\m-\k2;\k1-S2C(H)PCy3}2]
;
_journal_name_full 'Inorganic Chemistry'
_journal_page_first 5944
_journal_page_last 5947
_journal_paper_doi 10.1021/ic9713590
_journal_volume 37
_journal_year 1998
_chemical_compound_source synthesis
_chemical_formula_moiety 'C42 H68 Mo2 S4 P2 O6 N2'
_chemical_formula_sum 'C42 H68 Mo2 N2 O6 P2 S4'
_chemical_formula_weight 1079.08
_space_group_IT_number 14
_symmetry_cell_setting monoclinic
_symmetry_space_group_name_Hall '-P 2ybc'
_symmetry_space_group_name_H-M 'P 1 21/c 1'
_atom_sites_solution_hydrogens geom
_atom_sites_solution_primary direct
_audit_creation_date 98-06-11
_audit_creation_method CRYSTALS
_cell_angle_alpha 90
_cell_angle_beta 90.952
_cell_angle_gamma 90
_cell_formula_units_Z 4
_cell_length_a 16.170(5)
_cell_length_b 12.878(3)
_cell_length_c 23.391(6)
_cell_measurement_reflns_used 25
_cell_measurement_temperature 294
_cell_measurement_theta_max 14.5
_cell_measurement_theta_min 14
_cell_volume 4870(2)
_computing_cell_refinement 'CAD-4 software (Enraf-Nonius, 1989)'
_computing_data_collection 'CAD-4 software (Enraf-Nonius, 1989)'
_computing_data_reduction
;
RC93 (Watkin, D.J., Prout, C.K., Lilley, P.M.deQ. 1994)
;
_computing_molecular_graphics
;
 CAMERON (Watkin, Prout & Pearce,  1996)
;
_computing_publication_material
;
CRYSTALS Issue 10 (Watkin, Prout, Carruthers & Betteridge, 1996)
;
_computing_structure_refinement
;
CRYSTALS Issue 10 (Watkin, Prout, Carruthers & Betteridge, 1996)
;
_computing_structure_solution 'SIR92 (Giacovazzo et al, 1992)'
_diffrn_ambient_temperature 294
_diffrn_measurement_device '  Enraf-nonius CAD4 '
_diffrn_measurement_method 2\q/\w
_diffrn_radiation_monochromator graphite
_diffrn_radiation_type 'Mo K\a'
_diffrn_radiation_wavelength 0.71069
_diffrn_reflns_av_R_equivalents 0.03
_diffrn_reflns_limit_h_max 19
_diffrn_reflns_limit_h_min -19
_diffrn_reflns_limit_k_max 15
_diffrn_reflns_limit_k_min 0
_diffrn_reflns_limit_l_max 27
_diffrn_reflns_limit_l_min 0
_diffrn_reflns_number 9317
_diffrn_reflns_theta_max 25
_diffrn_reflns_theta_min 1
_diffrn_standards_decay_% 10.05
_diffrn_standards_interval_count 100
_diffrn_standards_interval_time 3600
_diffrn_standards_number 2
_exptl_absorpt_coefficient_mu 0.78
_exptl_crystal_colour ' golden yellow '
_exptl_crystal_density_diffrn 1.47
_exptl_crystal_description ' parallelepiped '
_exptl_crystal_F_000 2227.87
_exptl_crystal_size_max 0.3
_exptl_crystal_size_mid 0.2
_exptl_crystal_size_min 0.1
_refine_diff_density_max 0.55
_refine_diff_density_min -0.38
_refine_ls_extinction_coef 0.9(42)
_refine_ls_extinction_method 'Larson 1970 Crystallographic Computing eq 22'
_refine_ls_goodness_of_fit_obs 1.3076
_refine_ls_hydrogen_treatment constr
_refine_ls_matrix_type full
_refine_ls_number_parameters 533
_refine_ls_number_reflns 4033
_refine_ls_R_factor_obs 0.0368
_refine_ls_shift/esd_max 2.709425
_refine_ls_structure_factor_coef F
_refine_ls_weighting_details
;
 Chebychev polynomial (Carruthers & Watkin, 1979)
;
_refine_ls_weighting_scheme calc
_refine_ls_wR_factor_obs 0.0399
_reflns_limit_h_max 19
_reflns_limit_h_min -19
_reflns_limit_k_max 15
_reflns_limit_k_min 0
_reflns_limit_l_max 27
_reflns_limit_l_min 0
_reflns_number_observed 4033
_reflns_number_total 8558
_reflns_observed_criterion >3.00\s(I)
_cod_data_source_file ic9713590.cif
_cod_data_source_block IC9713590
_cod_depositor_comments
;
The following automatic conversions were performed:

'_atom_sites_solution_primary' value 'Direct_Methods' was changed to
'direct'.

Automatic conversion script
Id: cif_fix_values 6452 2018-10-05 10:23:21Z andrius 
;
_cod_original_cell_volume 4870(4).
_cod_original_sg_symbol_H-M 'P 1 21/c 1 '
_cod_original_formula_sum ' C42 H68 Mo2 S4 P2 O6 N2 '
_cod_database_code 4323117

loop_
_symmetry_equiv_pos_as_xyz
x,y,z
-x,-y,-z
-x,y+1/2,-z+1/2
x,-y+1/2,z+1/2

loop_
_atom_site_aniso_label
_atom_site_aniso_U_11
_atom_site_aniso_U_22
_atom_site_aniso_U_33
_atom_site_aniso_U_23
_atom_site_aniso_U_13
_atom_site_aniso_U_12
MO1 0.0351(4) 0.0333(4) 0.0396(4) -0.0015(3) -0.0022(3) -0.0050(3)
MO2 0.0342(3) 0.0367(4) 0.0308(3) -0.0012(3) 0.0040(2) 0.0030(3)
S1 0.038(1) 0.034(1) 0.0331(9) -0.0008(9) -0.0030(8) 0.0042(9)
S2 0.042(1) 0.037(1) 0.038(1) 0.0033(9) 0.0071(9) 0.0053(9)
S3 0.036(1) 0.031(1) 0.0296(9) -0.0005(9) -0.0016(8) 0.0007(9)
S4 0.038(1) 0.037(1) 0.034(1) 0.0047(9) -0.0026(8) -0.0046(9)
P1 0.032(1) 0.029(1) 0.039(1) 0.0004(9) -0.0049(8) 0.0033(9)
P2 0.032(1) 0.031(1) 0.0288(9) 0.0009(9) -0.0005(7) 0.0003(9)
O1 0.079(5) 0.044(4) 0.067(4) -0.013(3) -0.014(3) 0.004(3)
O2 0.070(4) 0.058(4) 0.066(4) 0.020(3) 0.006(3) -0.020(3)
O3 0.047(4) 0.112(7) 0.110(6) -0.005(5) -0.037(4) -0.013(4)
O3 0.094(5) 0.093(6) 0.066(4) -0.042(4) 0.022(4) -0.033(4)
O5 0.102(5) 0.074(5) 0.039(3) 0.017(3) 0.007(3) -0.026(4)
O6 0.041(4) 0.090(6) 0.106(5) 0.005(4) 0.016(4) 0.030(4)
N1 0.040(4) 0.049(5) 0.071(5) -0.005(4) -0.009(4) 0.000(4)
N2 0.048(4) 0.051(4) 0.040(4) 0.006(3) 0.011(3) 0.000(4)
C1 0.042(5) 0.030(5) 0.039(5) 0.002(4) -0.005(4) -0.004(4)
C2 0.045(5) 0.031(4) 0.050(5) -0.002(4) 0.006(4) -0.009(4)
C3 0.045(5) 0.048(5) 0.035(4) -0.005(4) 0.012(4) -0.000(4)
C4 0.050(5) 0.044(5) 0.043(5) -0.002(4) -0.006(4) -0.002(4)
C5 0.023(4) 0.034(4) 0.042(4) 0.001(4) -0.002(3) -0.001(3)
C6 0.029(4) 0.030(4) 0.029(4) -0.001(3) -0.003(3) 0.002(3)
C10 0.043(5) 0.038(5) 0.037(4) -0.006(4) 0.003(3) 0.008(4)
C11 0.052(5) 0.028(4) 0.051(5) -0.005(4) 0.001(4) 0.006(4)
C12 0.057(6) 0.055(6) 0.086(7) -0.023(5) 0.012(5) 0.004(5)
C13 0.096(8) 0.065(7) 0.073(7) -0.036(6) 0.026(6) -0.008(6)
C14 0.081(7) 0.084(7) 0.038(5) -0.017(5) -0.005(5) 0.003(6)
C15 0.063(6) 0.046(5) 0.048(5) -0.002(4) -0.007(4) 0.006(5)
C20 0.036(4) 0.048(5) 0.042(5) -0.002(4) -0.004(4) -0.002(4)
C21 0.048(5) 0.076(7) 0.073(7) -0.013(6) -0.007(5) 0.008(5)
C22 0.030(5) 0.099(8) 0.076(7) 0.002(6) -0.008(4) 0.001(5)
C23 0.040(5) 0.086(7) 0.060(6) 0.000(5) -0.015(4) -0.014(5)
C24 0.052(6) 0.077(7) 0.062(6) -0.015(5) -0.019(5) 0.003(5)
C25 0.046(5) 0.063(6) 0.043(5) -0.009(4) -0.008(4) 0.004(4)
C30 0.037(4) 0.043(5) 0.036(4) 0.005(4) 0.004(3) 0.005(4)
C31 0.042(5) 0.046(5) 0.061(5) 0.012(4) -0.002(4) -0.008(4)
C32 0.052(6) 0.071(7) 0.106(8) 0.024(6) 0.011(6) -0.008(5)
C33 0.077(7) 0.059(7) 0.108(8) 0.024(6) 0.048(6) -0.011(6)
C34 0.097(8) 0.041(5) 0.059(6) 0.016(4) 0.027(5) 0.012(5)
C35 0.063(5) 0.042(5) 0.042(4) 0.016(4) -0.001(4) 0.008(5)
C40 0.039(4) 0.040(5) 0.032(4) -0.003(4) -0.002(3) 0.010(4)
C41 0.049(5) 0.066(6) 0.075(6) 0.020(6) 0.009(4) 0.018(5)
C42 0.044(5) 0.080(7) 0.073(6) 0.021(6) 0.013(5) 0.019(5)
C43 0.039(5) 0.047(5) 0.074(6) -0.000(5) -0.012(4) 0.008(4)
C44 0.061(6) 0.051(6) 0.078(7) 0.015(5) -0.007(5) 0.027(5)
C45 0.052(5) 0.068(7) 0.050(5) 0.008(4) -0.007(4) 0.017(5)
C50 0.035(4) 0.027(4) 0.041(4) -0.001(3) 0.003(3) -0.002(3)
C51 0.055(5) 0.045(5) 0.038(4) -0.007(4) -0.002(4) 0.005(4)
C52 0.063(6) 0.051(6) 0.056(6) -0.016(5) -0.009(5) -0.006(5)
C53 0.060(6) 0.037(5) 0.071(6) -0.015(5) 0.006(5) -0.007(4)
C54 0.062(6) 0.032(5) 0.084(7) 0.002(5) 0.011(5) 0.001(4)
C55 0.053(5) 0.047(5) 0.045(5) 0.005(4) 0.003(4) 0.009(4)
C60 0.043(5) 0.044(5) 0.028(4) 0.004(4) 0.006(3) -0.008(4)
C61 0.048(5) 0.077(7) 0.075(6) 0.023(6) 0.021(4) 0.001(5)
C62 0.067(7) 0.076(8) 0.085(7) 0.009(6) 0.037(5) -0.001(6)
C63 0.087(8) 0.098(9) 0.064(7) 0.017(6) 0.015(6) -0.045(7)
C64 0.117(9) 0.057(6) 0.046(6) 0.003(5) 0.025(6) -0.028(6)
C65 0.087(7) 0.048(6) 0.041(5) -0.001(4) 0.019(5) -0.016(5)

loop_
_atom_site_label
_atom_site_fract_x
_atom_site_fract_y
_atom_site_fract_z
_atom_site_U_iso_or_equiv
_atom_site_occupancy
_atom_site_thermal_displace_type
MO1 0.14977(4) 0.17408(5) 0.40772(3) 0.0356 1.0000 Uani
MO2 0.35960(4) 0.24878(6) 0.35706(3) 0.0335 1.0000 Uani
S1 0.2082(1) 0.3168(2) 0.34202(7) 0.0346 1.0000 Uani
S2 0.1218(1) 0.3482(1) 0.45257(8) 0.0384 1.0000 Uani
S3 0.3026(1) 0.1702(1) 0.44814(7) 0.0320 1.0000 Uani
S4 0.3833(1) 0.3765(1) 0.43817(8) 0.0358 1.0000 Uani
P1 0.1311(1) 0.5262(1) 0.37027(8) 0.0328 1.0000 Uani
P2 0.3806(1) 0.2641(1) 0.55407(7) 0.0306 1.0000 Uani
O1 0.1968(4) -0.0424(5) 0.3614(3) 0.0596 1.0000 Uani
O2 0.0878(4) 0.0388(5) 0.5091(3) 0.0593 1.0000 Uani
O3 -0.0162(4) 0.1498(6) 0.3483(3) 0.0740 1.0000 Uani
O3 0.3030(4) 0.0785(6) 0.2693(3) 0.0708 1.0000 Uani
O5 0.4096(4) 0.3698(5) 0.2471(2) 0.0614 1.0000 Uani
O6 0.5266(4) 0.1495(5) 0.3533(3) 0.0651 1.0000 Uani
N1 0.0475(4) 0.1615(5) 0.3722(3) 0.0512 1.0000 Uani
N2 0.4611(4) 0.1901(5) 0.3577(3) 0.0451 1.0000 Uani
C1 0.1817(5) 0.0408(6) 0.3757(3) 0.0365 1.0000 Uani
C2 0.1100(5) 0.0891(6) 0.4725(3) 0.0401 1.0000 Uani
C3 0.3212(5) 0.1393(6) 0.3021(3) 0.0409 1.0000 Uani
C4 0.3912(5) 0.3305(7) 0.2882(3) 0.0455 1.0000 Uani
C5 0.1842(4) 0.4122(6) 0.3978(3) 0.0319 1.0000 Uani
C6 0.3270(4) 0.2908(5) 0.4867(3) 0.0292 1.0000 Uani
C10 0.1115(5) 0.6101(6) 0.4314(3) 0.0380 1.0000 Uani
C11 0.0913(5) 0.7225(6) 0.4158(3) 0.0413 1.0000 Uani
C12 0.0624(6) 0.7819(7) 0.4677(4) 0.0611 1.0000 Uani
C13 0.1261(7) 0.7796(8) 0.5148(4) 0.0666 1.0000 Uani
C14 0.1514(6) 0.6698(9) 0.5305(4) 0.0616 1.0000 Uani
C15 0.1788(5) 0.6096(7) 0.4787(3) 0.0510 1.0000 Uani
C20 0.0329(5) 0.4843(6) 0.3392(3) 0.0415 1.0000 Uani
C21 -0.0411(6) 0.5543(8) 0.3470(4) 0.0632 1.0000 Uani
C22 -0.1206(5) 0.5033(9) 0.3245(4) 0.0599 1.0000 Uani
C23 -0.1144(5) 0.4706(8) 0.2638(4) 0.0564 1.0000 Uani
C24 -0.0412(6) 0.3997(8) 0.2550(4) 0.0596 1.0000 Uani
C25 0.0388(5) 0.4483(7) 0.2763(3) 0.0487 1.0000 Uani
C30 0.1975(4) 0.5828(6) 0.3167(3) 0.0378 1.0000 Uani
C31 0.2838(5) 0.6092(7) 0.3401(4) 0.0477 1.0000 Uani
C32 0.3398(6) 0.6402(8) 0.2907(5) 0.0695 1.0000 Uani
C33 0.3046(7) 0.7273(8) 0.2553(5) 0.0648 1.0000 Uani
C34 0.2182(7) 0.7016(7) 0.2348(4) 0.0569 1.0000 Uani
C35 0.1624(5) 0.6757(7) 0.2831(3) 0.0450 1.0000 Uani
C40 0.4732(4) 0.1870(6) 0.5438(3) 0.0360 1.0000 Uani
C41 0.5388(5) 0.2382(8) 0.5078(4) 0.0586 1.0000 Uani
C42 0.6092(5) 0.1628(8) 0.4950(4) 0.0591 1.0000 Uani
C43 0.6475(5) 0.1185(7) 0.5497(4) 0.0496 1.0000 Uani
C44 0.5840(6) 0.0704(7) 0.5865(4) 0.0550 1.0000 Uani
C45 0.5135(5) 0.1448(7) 0.5992(4) 0.0538 1.0000 Uani
C50 0.4073(4) 0.3885(5) 0.5869(3) 0.0338 1.0000 Uani
C51 0.4242(5) 0.3802(6) 0.6514(3) 0.0452 1.0000 Uani
C52 0.4581(6) 0.4826(7) 0.6752(4) 0.0537 1.0000 Uani
C53 0.3994(5) 0.5699(6) 0.6628(4) 0.0521 1.0000 Uani
C54 0.3804(5) 0.5799(6) 0.5993(4) 0.0543 1.0000 Uani
C55 0.3465(5) 0.4779(6) 0.5741(3) 0.0472 1.0000 Uani
C60 0.3137(5) 0.1912(6) 0.6019(3) 0.0366 1.0000 Uani
C61 0.2300(5) 0.2402(8) 0.6099(4) 0.0603 1.0000 Uani
C62 0.1842(6) 0.1826(9) 0.6575(4) 0.0689 1.0000 Uani
C63 0.1733(7) 0.070(1) 0.6443(4) 0.0700 1.0000 Uani
C64 0.2549(7) 0.0202(8) 0.6323(4) 0.0609 1.0000 Uani
C65 0.3017(6) 0.0776(7) 0.5866(3) 0.0526 1.0000 Uani
H51 0.241(4) 0.434(6) 0.418(3) 0.05(2) 1.0000 Uiso
H61 0.274(4) 0.318(6) 0.496(3) 0.05(2) 1.0000 Uiso
H101 0.0607 0.5910 0.4546 0.068(3) 1.0000 Uiso
H111 0.1433 0.7569 0.4008 0.068(3) 1.0000 Uiso
H112 0.0483 0.7244 0.3840 0.068(3) 1.0000 Uiso
H121 0.0482 0.8562 0.4564 0.068(3) 1.0000 Uiso
H122 0.0090 0.7489 0.4814 0.068(3) 1.0000 Uiso
H131 0.1049 0.8175 0.5495 0.068(3) 1.0000 Uiso
H132 0.1772 0.8183 0.5015 0.068(3) 1.0000 Uiso
H141 0.1955 0.6705 0.5610 0.068(3) 1.0000 Uiso
H142 0.1008 0.6332 0.5471 0.068(3) 1.0000 Uiso
H151 0.2309 0.6432 0.4631 0.068(3) 1.0000 Uiso
H152 0.1936 0.5358 0.4893 0.068(3) 1.0000 Uiso
H201 0.0072 0.4212 0.3589 0.068(3) 1.0000 Uiso
H211 -0.0463 0.5760 0.3887 0.068(3) 1.0000 Uiso
H212 -0.0315 0.6225 0.3247 0.068(3) 1.0000 Uiso
H221 -0.1700 0.5517 0.3292 0.068(3) 1.0000 Uiso
H222 -0.1323 0.4394 0.3489 0.068(3) 1.0000 Uiso
H231 -0.1054 0.5352 0.2392 0.068(3) 1.0000 Uiso
H232 -0.1666 0.4363 0.2498 0.068(3) 1.0000 Uiso
H241 -0.0517 0.3327 0.2772 0.068(3) 1.0000 Uiso
H242 -0.0378 0.3797 0.2132 0.068(3) 1.0000 Uiso
H251 0.0524 0.5111 0.2515 0.068(3) 1.0000 Uiso
H252 0.0868 0.3977 0.2722 0.068(3) 1.0000 Uiso
H301 0.2090 0.5360 0.2824 0.068(3) 1.0000 Uiso
H311 0.2797 0.6699 0.3678 0.068(3) 1.0000 Uiso
H312 0.3076 0.5485 0.3622 0.068(3) 1.0000 Uiso
H321 0.3969 0.6590 0.3055 0.068(3) 1.0000 Uiso
H322 0.3469 0.5767 0.2646 0.068(3) 1.0000 Uiso
H331 0.3022 0.7918 0.2803 0.068(3) 1.0000 Uiso
H332 0.3412 0.7432 0.2222 0.068(3) 1.0000 Uiso
H341 0.1944 0.7621 0.2116 0.068(3) 1.0000 Uiso
H342 0.2205 0.6399 0.2077 0.068(3) 1.0000 Uiso
H351 0.1576 0.7378 0.3096 0.068(3) 1.0000 Uiso
H352 0.1039 0.6596 0.2684 0.068(3) 1.0000 Uiso
H401 0.4646 0.1201 0.5213 0.068(3) 1.0000 Uiso
H411 0.5628 0.2999 0.5296 0.068(3) 1.0000 Uiso
H412 0.5132 0.2659 0.4712 0.068(3) 1.0000 Uiso
H421 0.6521 0.1981 0.4711 0.068(3) 1.0000 Uiso
H422 0.5851 0.1033 0.4709 0.068(3) 1.0000 Uiso
H431 0.6749 0.1768 0.5722 0.068(3) 1.0000 Uiso
H432 0.6921 0.0662 0.5405 0.068(3) 1.0000 Uiso
H441 0.6093 0.0424 0.6227 0.068(3) 1.0000 Uiso
H442 0.5593 0.0070 0.5647 0.068(3) 1.0000 Uiso
H451 0.5355 0.2052 0.6226 0.068(3) 1.0000 Uiso
H452 0.4693 0.1095 0.6231 0.068(3) 1.0000 Uiso
H501 0.4600 0.4216 0.5721 0.068(3) 1.0000 Uiso
H511 0.4653 0.3218 0.6594 0.068(3) 1.0000 Uiso
H512 0.3711 0.3613 0.6712 0.068(3) 1.0000 Uiso
H521 0.4680 0.4766 0.7179 0.068(3) 1.0000 Uiso
H522 0.5124 0.4987 0.6570 0.068(3) 1.0000 Uiso
H531 0.4233 0.6371 0.6787 0.068(3) 1.0000 Uiso
H532 0.3459 0.5564 0.6839 0.068(3) 1.0000 Uiso
H541 0.4333 0.5993 0.5787 0.068(3) 1.0000 Uiso
H542 0.3395 0.6384 0.5921 0.068(3) 1.0000 Uiso
H551 0.2915 0.4615 0.5920 0.068(3) 1.0000 Uiso
H552 0.3367 0.4846 0.5314 0.068(3) 1.0000 Uiso
H601 0.3338 0.1831 0.6429 0.068(3) 1.0000 Uiso
H611 0.2370 0.3167 0.6200 0.068(3) 1.0000 Uiso
H612 0.1967 0.2365 0.5733 0.068(3) 1.0000 Uiso
H621 0.2168 0.1900 0.6949 0.068(3) 1.0000 Uiso
H622 0.1281 0.2172 0.6640 0.068(3) 1.0000 Uiso
H631 0.1445 0.0347 0.6770 0.068(3) 1.0000 Uiso
H632 0.1351 0.0643 0.6094 0.068(3) 1.0000 Uiso
H641 0.2889 0.0193 0.6690 0.068(3) 1.0000 Uiso
H642 0.2454 -0.0540 0.6202 0.068(3) 1.0000 Uiso
H651 0.3587 0.0442 0.5821 0.068(3) 1.0000 Uiso
H652 0.2717 0.0721 0.5492 0.068(3) 1.0000 Uiso

loop_
_atom_type_symbol
_atom_type_scat_dispersion_real
_atom_type_scat_dispersion_imag
_atom_type_scat_Cromer_Mann_a1
_atom_type_scat_Cromer_Mann_b1
_atom_type_scat_Cromer_Mann_a2
_atom_type_scat_Cromer_Mann_b2
_atom_type_scat_Cromer_Mann_a3
_atom_type_scat_Cromer_Mann_b3
_atom_type_scat_Cromer_Mann_a4
_atom_type_scat_Cromer_Mann_b4
_atom_type_scat_Cromer_Mann_c
_atom_type_scat_source
'C   ' 0.0020 0.0020 2.3100 20.8439 1.0200 10.2075 1.5886 0.5687 0.8650 51.6512 0.2156 International_Tables_Vol_IV_Table_2.2B
'H   ' 0.0000 0.0000 0.4930 10.5109 0.3229 26.1257 0.1402 3.1424 0.0408 57.7997 0.0030 International_Tables_Vol_IV_Table_2.2B
'Mo  ' -1.8250 0.6880 3.7025 0.2772 17.2356 1.0958 12.8876 11.0040 3.7429 61.6584 4.3875 International_Tables_Vol_IV_Table_2.2B
'N   ' 0.0040 0.0030 12.2126 0.0057 3.1322 9.8933 2.0125 28.9975 1.1663 0.5826 -11.5290 International_Tables_Vol_IV_Table_2.2B
'O   ' 0.0080 0.0060 3.0485 13.2771 2.2868 5.7011 1.5463 0.3239 0.8670 32.9089 0.2508 International_Tables_Vol_IV_Table_2.2B
'P   ' 0.0900 0.0950 6.4345 1.9067 4.1791 27.1570 1.7800 0.5260 1.4908 68.1645 1.1149 International_Tables_Vol_IV_Table_2.2B
'S   ' 0.1100 0.1240 6.9053 1.4679 5.2034 22.2151 1.4379 0.2536 1.5863 56.1720 0.8669 International_Tables_Vol_IV_Table_2.2B

loop_
_geom_angle_atom_site_label_1
_geom_angle_site_symmetry_1
_geom_angle_atom_site_label_2
_geom_angle_site_symmetry_2
_geom_angle_atom_site_label_3
_geom_angle_site_symmetry_3
_geom_angle
_geom_angle_publ_flag
S1 . MO1 . S2 . 71.62(6) no
S1 . MO1 . S3 . 82.93(6) no
S2 . MO1 . S3 . 92.37(7) no
S1 . MO1 . N1 . 97.4(2) no
S2 . MO1 . N1 . 95.7(2) no
S3 . MO1 . N1 . 171.6(2) no
S1 . MO1 . C1 . 107.3(2) no
S2 . MO1 . C1 . 174.8(2) no
S3 . MO1 . C1 . 82.4(2) no
N1 . MO1 . C1 . 89.5(3) no
S1 . MO1 . C2 . 166.5(2) no
S2 . MO1 . C2 . 96.3(2) no
S3 . MO1 . C2 . 91.7(2) no
N1 . MO1 . C2 . 89.8(3) no
C1 . MO1 . C2 . 84.2(3) no
S1 . MO2 . S3 . 83.95(6) no
S1 . MO2 . S4 . 90.74(6) no
S3 . MO2 . S4 . 71.58(6) no
S1 . MO2 . N2 . 171.2(2) no
S3 . MO2 . N2 . 99.7(2) no
S4 . MO2 . N2 . 98.0(2) no
S1 . MO2 . C3 . 82.5(2) no
S3 . MO2 . C3 . 98.4(2) no
S4 . MO2 . C3 . 168.5(2) no
N2 . MO2 . C3 . 89.0(3) no
S1 . MO2 . C4 . 88.1(2) no
S3 . MO2 . C4 . 170.2(2) no
S4 . MO2 . C4 . 102.9(2) no
N2 . MO2 . C4 . 89.0(3) no
C3 . MO2 . C4 . 86.2(3) no
MO1 . S1 . MO2 . 91.85(6) no
MO1 . S1 . C5 . 88.3(2) no
MO2 . S1 . C5 . 109.7(2) no
MO1 . S2 . C5 . 90.2(2) no
MO1 . S3 . MO2 . 92.44(6) no
MO1 . S3 . C6 . 110.7(2) no
MO2 . S3 . C6 . 89.8(2) no
MO2 . S4 . C6 . 90.1(2) no
C5 . P1 . C10 . 106.8(3) no
C5 . P1 . C20 . 107.9(4) no
C10 . P1 . C20 . 109.1(4) no
C5 . P1 . C30 . 106.7(3) no
C10 . P1 . C30 . 114.5(4) no
C20 . P1 . C30 . 111.5(4) no
C6 . P2 . C40 . 111.8(3) no
C6 . P2 . C50 . 107.7(3) no
C40 . P2 . C50 . 110.3(3) no
C6 . P2 . C60 . 110.4(3) no
C40 . P2 . C60 . 107.2(4) no
C50 . P2 . C60 . 109.4(3) no
MO1 . N1 . O3 . 177.1(7) no
MO2 . N2 . O6 . 174.3(6) no
MO1 . C1 . O1 . 173.2(7) no
MO1 . C2 . O2 . 178.7(7) no
MO2 . C3 . O3 . 176.4(7) no
MO2 . C4 . O5 . 174.8(8) no
S1 . C5 . S2 . 108.6(4) no
S1 . C5 . P1 . 113.2(4) no
S2 . C5 . P1 . 110.3(4) no
S1 . C5 . H51 . 107.7(38) no
S2 . C5 . H51 . 107.0(38) no
P1 . C5 . H51 . 109.8(39) no
S3 . C6 . S4 . 108.0(3) no
S3 . C6 . P2 . 111.2(4) no
S4 . C6 . P2 . 114.5(4) no
S3 . C6 . H61 . 104.1(45) no
S4 . C6 . H61 . 112.0(45) no
P2 . C6 . H61 . 106.5(43) no
P1 . C10 . C11 . 114.4(5) no
P1 . C10 . C15 . 115.5(5) no
C11 . C10 . C15 . 108.8(7) no
P1 . C10 . H101 . 115.1(6) no
C11 . C10 . H101 . 100.7(6) no
C15 . C10 . H101 . 100.6(6) no
C10 . C11 . C12 . 110.7(7) no
C10 . C11 . H111 . 108.7(7) no
C12 . C11 . H111 . 108.9(7) no
C10 . C11 . H112 . 110.0(6) no
C12 . C11 . H112 . 111.1(7) no
H111 . C11 . H112 . 107.2(7) no
C11 . C12 . C13 . 111.2(8) no
C11 . C12 . H121 . 109.7(9) no
C13 . C12 . H121 . 111.0(9) no
C11 . C12 . H122 . 108.5(8) no
C13 . C12 . H122 . 109.6(9) no
H121 . C12 . H122 . 106.6(8) no
C12 . C13 . C14 . 112.1(8) no
C12 . C13 . H131 . 110.1(10) no
C14 . C13 . H131 . 110.4(10) no
C12 . C13 . H132 . 108.6(10) no
C14 . C13 . H132 . 108.3(10) no
H131 . C13 . H132 . 107.2(9) no
C13 . C14 . C15 . 111.4(8) no
C13 . C14 . H141 . 110.6(10) no
C15 . C14 . H141 . 111.1(9) no
C13 . C14 . H142 . 107.9(9) no
C15 . C14 . H142 . 108.3(8) no
H141 . C14 . H142 . 107.4(8) no
C10 . C15 . C14 . 111.1(7) no
C10 . C15 . H151 . 108.8(7) no
C14 . C15 . H151 . 108.9(8) no
C10 . C15 . H152 . 110.0(7) no
C14 . C15 . H152 . 110.9(8) no
H151 . C15 . H152 . 107.1(8) no
P1 . C20 . C21 . 117.6(6) no
P1 . C20 . C25 . 113.7(5) no
C21 . C20 . C25 . 110.8(7) no
P1 . C20 . H201 . 114.5(6) no
C21 . C20 . H201 . 95.2(7) no
C25 . C20 . H201 . 102.7(7) no
C20 . C21 . C22 . 111.4(8) no
C20 . C21 . H211 . 110.8(8) no
C22 . C21 . H211 . 111.4(8) no
C20 . C21 . H212 . 108.7(8) no
C22 . C21 . H212 . 108.9(8) no
H211 . C21 . H212 . 105.4(9) no
C21 . C22 . C23 . 112.4(7) no
C21 . C22 . H221 . 110.9(9) no
C23 . C22 . H221 . 109.8(8) no
C21 . C22 . H222 . 108.5(8) no
C23 . C22 . H222 . 108.8(9) no
H221 . C22 . H222 . 106.2(8) no
C22 . C23 . C24 . 111.5(7) no
C22 . C23 . H231 . 108.6(9) no
C24 . C23 . H231 . 107.2(8) no
C22 . C23 . H232 . 111.5(8) no
C24 . C23 . H232 . 110.3(9) no
H231 . C23 . H232 . 107.5(8) no
C23 . C24 . C25 . 111.9(8) no
C23 . C24 . H241 . 107.6(8) no
C25 . C24 . H241 . 109.2(8) no
C23 . C24 . H242 . 109.9(8) no
C25 . C24 . H242 . 111.4(8) no
H241 . C24 . H242 . 106.7(9) no
C20 . C25 . C24 . 111.8(7) no
C20 . C25 . H251 . 108.7(7) no
C24 . C25 . H251 . 109.3(7) no
C20 . C25 . H252 . 109.9(7) no
C24 . C25 . H252 . 110.7(8) no
H251 . C25 . H252 . 106.3(8) no
P1 . C30 . C31 . 112.8(5) no
P1 . C30 . C35 . 116.6(5) no
C31 . C30 . C35 . 109.7(7) no
P1 . C30 . H301 . 114.9(6) no
C31 . C30 . H301 . 103.6(6) no
C35 . C30 . H301 . 97.5(6) no
C30 . C31 . C32 . 109.5(7) no
C30 . C31 . H311 . 109.4(7) no
C32 . C31 . H311 . 108.9(7) no
C30 . C31 . H312 . 110.5(7) no
C32 . C31 . H312 . 111.2(8) no
H311 . C31 . H312 . 107.3(7) no
C31 . C32 . C33 . 112.7(8) no
C31 . C32 . H321 . 110.7(9) no
C33 . C32 . H321 . 110.3(9) no
C31 . C32 . H322 . 108.4(8) no
C33 . C32 . H322 . 108.1(10) no
H321 . C32 . H322 . 106.5(9) no
C32 . C33 . C34 . 110.7(8) no
C32 . C33 . H331 . 108.1(10) no
C34 . C33 . H331 . 108.6(9) no
C32 . C33 . H332 . 110.8(9) no
C34 . C33 . H332 . 110.8(10) no
H331 . C33 . H332 . 107.7(9) no
C33 . C34 . C35 . 112.0(8) no
C33 . C34 . H341 . 109.9(9) no
C35 . C34 . H341 . 110.2(8) no
C33 . C34 . H342 . 109.0(9) no
C35 . C34 . H342 . 109.1(8) no
H341 . C34 . H342 . 106.5(9) no
C30 . C35 . C34 . 109.8(7) no
C30 . C35 . H351 . 109.6(6) no
C34 . C35 . H351 . 109.8(8) no
C30 . C35 . H352 . 110.2(7) no
C34 . C35 . H352 . 110.8(7) no
H351 . C35 . H352 . 106.6(7) no
P2 . C40 . C41 . 114.9(6) no
P2 . C40 . C45 . 114.9(5) no
C41 . C40 . C45 . 109.3(6) no
P2 . C40 . H401 . 115.3(5) no
C41 . C40 . H401 . 99.8(6) no
C45 . C40 . H401 . 100.9(6) no
C40 . C41 . C42 . 111.3(7) no
C40 . C41 . H411 . 109.0(8) no
C42 . C41 . H411 . 108.3(8) no
C40 . C41 . H412 . 110.2(7) no
C42 . C41 . H412 . 110.7(8) no
H411 . C41 . H412 . 107.3(9) no
C41 . C42 . C43 . 111.5(7) no
C41 . C42 . H421 . 110.2(8) no
C43 . C42 . H421 . 111.2(8) no
C41 . C42 . H422 . 107.7(8) no
C43 . C42 . H422 . 109.1(8) no
H421 . C42 . H422 . 107.0(8) no
C42 . C43 . C44 . 111.6(7) no
C42 . C43 . H431 . 109.1(8) no
C44 . C43 . H431 . 107.9(8) no
C42 . C43 . H432 . 110.6(8) no
C44 . C43 . H432 . 110.3(8) no
H431 . C43 . H432 . 107.2(7) no
C43 . C44 . C45 . 112.2(7) no
C43 . C44 . H441 . 111.3(8) no
C45 . C44 . H441 . 111.0(8) no
C43 . C44 . H442 . 107.8(8) no
C45 . C44 . H442 . 108.0(8) no
H441 . C44 . H442 . 106.3(8) no
C40 . C45 . C44 . 111.5(7) no
C40 . C45 . H451 . 109.0(7) no
C44 . C45 . H451 . 109.3(8) no
C40 . C45 . H452 . 109.1(7) no
C44 . C45 . H452 . 111.1(8) no
H451 . C45 . H452 . 106.7(8) no
P2 . C50 . C51 . 113.0(5) no
P2 . C50 . C55 . 115.4(5) no
C51 . C50 . C55 . 110.2(6) no
P2 . C50 . H501 . 114.7(5) no
C51 . C50 . H501 . 103.1(6) no
C55 . C50 . H501 . 99.0(6) no
C50 . C51 . C52 . 110.8(7) no
C50 . C51 . H511 . 109.7(6) no
C52 . C51 . H511 . 109.9(7) no
C50 . C51 . H512 . 109.2(7) no
C52 . C51 . H512 . 110.1(7) no
H511 . C51 . H512 . 107.0(7) no
C51 . C52 . C53 . 110.7(7) no
C51 . C52 . H521 . 110.0(8) no
C53 . C52 . H521 . 109.8(8) no
C51 . C52 . H522 . 109.5(7) no
C53 . C52 . H522 . 108.6(8) no
H521 . C52 . H522 . 108.1(8) no
C52 . C53 . C54 . 111.8(7) no
C52 . C53 . H531 . 109.4(8) no
C54 . C53 . H531 . 110.8(8) no
C52 . C53 . H532 . 108.6(8) no
C54 . C53 . H532 . 109.3(8) no
H531 . C53 . H532 . 106.8(8) no
C53 . C54 . C55 . 111.5(7) no
C53 . C54 . H541 . 109.0(8) no
C55 . C54 . H541 . 109.0(8) no
C53 . C54 . H542 . 110.3(8) no
C55 . C54 . H542 . 110.1(8) no
H541 . C54 . H542 . 106.8(8) no
C50 . C55 . C54 . 110.1(7) no
C50 . C55 . H551 . 109.0(7) no
C54 . C55 . H551 . 109.3(7) no
C50 . C55 . H552 . 110.1(7) no
C54 . C55 . H552 . 110.7(7) no
H551 . C55 . H552 . 107.6(8) no
P2 . C60 . C61 . 113.7(6) no
P2 . C60 . C65 . 115.2(5) no
C61 . C60 . C65 . 108.8(7) no
P2 . C60 . H601 . 116.7(6) no
C61 . C60 . H601 . 101.4(6) no
C65 . C60 . H601 . 99.3(6) no
C60 . C61 . C62 . 109.4(8) no
C60 . C61 . H611 . 109.7(7) no
C62 . C61 . H611 . 110.6(8) no
C60 . C61 . H612 . 110.0(8) no
C62 . C61 . H612 . 109.6(8) no
H611 . C61 . H612 . 107.5(9) no
C61 . C62 . C63 . 112.0(9) no
C61 . C62 . H621 . 109.2(9) no
C63 . C62 . H621 . 109.1(10) no
C61 . C62 . H622 . 109.7(9) no
C63 . C62 . H622 . 110.6(10) no
H621 . C62 . H622 . 106.1(9) no
C62 . C63 . C64 . 110.8(9) no
C62 . C63 . H631 . 109.7(10) no
C64 . C63 . H631 . 111.2(11) no
C62 . C63 . H632 . 108.1(11) no
C64 . C63 . H632 . 110.0(10) no
H631 . C63 . H632 . 107.0(9) no
C63 . C64 . C65 . 111.9(9) no
C63 . C64 . H641 . 108.3(8) no
C65 . C64 . H641 . 109.6(9) no
C63 . C64 . H642 . 109.3(10) no
C65 . C64 . H642 . 109.8(8) no
H641 . C64 . H642 . 107.9(10) no
C60 . C65 . C64 . 111.5(7) no
C60 . C65 . H651 . 108.4(8) no
C64 . C65 . H651 . 109.2(8) no
C60 . C65 . H652 . 109.5(8) no
C64 . C65 . H652 . 110.2(8) no
H651 . C65 . H652 . 107.9(8) no

loop_
_geom_bond_atom_site_label_1
_geom_bond_site_symmetry_1
_geom_bond_atom_site_label_2
_geom_bond_site_symmetry_2
_geom_bond_distance
_geom_bond_publ_flag
MO1 . S1 . 2.585(2) yes
MO1 . S2 . 2.519(2) yes
MO1 . S3 . 2.632(2) yes
MO1 . N1 . 1.845(7) yes
MO1 . C1 . 1.945(8) yes
MO1 . C2 . 1.984(8) yes
MO2 . S1 . 2.619(2) yes
MO2 . S3 . 2.545(2) yes
MO2 . S4 . 2.536(2) yes
MO2 . N2 . 1.807(7) yes
MO2 . C3 . 2.000(8) yes
MO2 . C4 . 1.998(9) yes
S1 . C5 . 1.837(7) yes
S2 . C5 . 1.840(7) yes
S3 . C6 . 1.836(7) yes
S4 . C6 . 1.836(7) yes
P1 . C5 . 1.813(7) yes
P1 . C10 . 1.825(7) yes
P1 . C20 . 1.817(7) yes
P1 . C30 . 1.818(7) yes
P2 . C6 . 1.818(7) yes
P2 . C40 . 1.816(7) yes
P2 . C50 . 1.824(7) yes
P2 . C60 . 1.828(7) yes
O1 . C1 . 1.150(9) yes
O2 . C2 . 1.137(9) yes
O3 . N1 . 1.173(8) yes
O3 . C3 . 1.132(9) yes
O5 . C4 . 1.130(9) yes
O6 . N2 . 1.188(8) yes
C5 . H51 . 1.06(7) no
C6 . H61 . 0.95(7) no
C10 . C11 . 1.53(1) yes
C10 . C15 . 1.54(1) yes
C10 . H101 . 1.022(8) no
C11 . C12 . 1.52(1) yes
C11 . H111 . 1.018(8) no
C11 . H112 . 1.010(8) no
C12 . C13 . 1.50(1) yes
C12 . H121 . 1.02(1) no
C12 . H122 . 1.019(9) no
C13 . C14 . 1.52(1) yes
C13 . H131 . 1.011(9) no
C13 . H132 . 1.02(1) no
C14 . C15 . 1.51(1) yes
C14 . H141 . 1.000(9) no
C14 . H142 . 1.03(1) no
C15 . H151 . 1.020(9) no
C15 . H152 . 1.010(8) no
C20 . C21 . 1.51(1) yes
C20 . C25 . 1.55(1) yes
C20 . H201 . 1.025(8) no
C21 . C22 . 1.53(1) yes
C21 . H211 . 1.019(9) no
C21 . H212 . 1.03(1) no
C22 . C23 . 1.49(1) yes
C22 . H221 . 1.021(9) no
C22 . H222 . 1.02(1) no
C23 . C24 . 1.51(1) yes
C23 . H231 . 1.02(1) no
C23 . H232 . 1.002(8) no
C24 . C25 . 1.51(1) yes
C24 . H241 . 1.02(1) no
C24 . H242 . 1.013(9) no
C25 . H251 . 1.022(9) no
C25 . H252 . 1.019(8) no
C30 . C31 . 1.53(1) yes
C30 . C35 . 1.53(1) yes
C30 . H301 . 1.023(7) no
C31 . C32 . 1.53(1) yes
C31 . H311 . 1.017(9) no
C31 . H312 . 1.010(8) no
C32 . C33 . 1.50(1) yes
C32 . H321 . 1.01(1) no
C32 . H322 . 1.03(1) no
C33 . C34 . 1.51(1) yes
C33 . H331 . 1.02(1) no
C33 . H332 . 1.005(9) no
C34 . C35 . 1.50(1) yes
C34 . H341 . 1.020(9) no
C34 . H342 . 1.018(9) no
C35 . H351 . 1.014(9) no
C35 . H352 . 1.023(8) no
C40 . C41 . 1.52(1) yes
C40 . C45 . 1.54(1) yes
C40 . H401 . 1.019(7) no
C41 . C42 . 1.53(1) yes
C41 . H411 . 1.02(1) no
C41 . H412 . 1.010(9) no
C42 . C43 . 1.52(1) yes
C42 . H421 . 1.006(9) no
C42 . H422 . 1.03(1) no
C43 . C44 . 1.49(1) yes
C43 . H431 . 1.016(9) no
C43 . H432 . 1.013(8) no
C44 . C45 . 1.52(1) yes
C44 . H441 . 1.003(9) no
C44 . H442 . 1.04(1) no
C45 . H451 . 1.013(9) no
C45 . H452 . 1.022(9) no
C50 . C51 . 1.53(1) yes
C50 . C55 . 1.54(1) yes
C50 . H501 . 1.020(7) no
C51 . C52 . 1.53(1) yes
C51 . H511 . 1.020(8) no
C51 . H512 . 1.012(8) no
C52 . C53 . 1.50(1) yes
C52 . H521 . 1.013(9) no
C52 . H522 . 1.004(9) no
C53 . C54 . 1.52(1) yes
C53 . H531 . 1.015(8) no
C53 . H532 . 1.019(9) no
C54 . C55 . 1.54(1) yes
C54 . H541 . 1.019(9) no
C54 . H542 . 1.015(8) no
C55 . H551 . 1.011(8) no
C55 . H552 . 1.012(8) no
C60 . C61 . 1.51(1) yes
C60 . C65 . 1.52(1) yes
C60 . H601 . 1.014(7) no
C61 . C62 . 1.54(1) yes
C61 . H611 . 1.02(1) no
C61 . H612 . 1.007(9) no
C62 . C63 . 1.49(1) yes
C62 . H621 . 1.02(1) no
C62 . H622 . 1.02(1) no
C63 . C64 . 1.50(2) yes
C63 . H631 . 1.014(9) no
C63 . H632 . 1.02(1) no
C64 . C65 . 1.51(1) yes
C64 . H641 . 1.01(1) no
C64 . H642 . 1.01(1) no
C65 . H651 . 1.02(1) no
C65 . H652 . 0.996(9) no
